data_2217993
loop_
_publ_author_name
'Pei, Wen'
'Si, Xiaoyang'
'Ji, Dengxiang'
'Ji, Jianbing'

_publ_section_title
;
 3-[2-(Anilinocarbonyl)ethyl]-1-methyl-1<i>H</i>-imidazolium
 hexafluoridophosphate
;
_journal_coeditor_code RK2076
_journal_issue 4
_journal_name_full 'Acta Crystallographica Section E'
_journal_page_first o721
_journal_paper_doi 10.1107/S1600536808005291
_journal_volume 64
_journal_year 2008
_chemical_formula_iupac 'C13 H16 N3 O +, P1 F6 -'
_chemical_formula_moiety 'C13 H16 N3 O +, F6 P -'
_chemical_formula_sum 'C13 H16 F6 N3 O P'
_chemical_formula_weight 375.26
_chemical_name_systematic
;
3-[2-(Anilinocarbonyl)ethyl]-1-methyl-1H-imidazolium hexafluorophosphate
;
_space_group_IT_number 14
_symmetry_cell_setting monoclinic
_symmetry_space_group_name_Hall '-P 2ybc'
_symmetry_space_group_name_H-M 'P 1 21/c 1'
_cell_angle_alpha 90.0000
_cell_angle_beta 103.6880(11)
_cell_angle_gamma 90.0000
_cell_formula_units_Z 4
_cell_length_a 9.6414(4)
_cell_length_b 19.4934(10)
_cell_length_c 8.8402(4)
_cell_measurement_reflns_used 9621
_cell_measurement_temperature 296.0(10)
_cell_measurement_theta_max 27.4
_cell_measurement_theta_min 3.0
_cell_volume 1614.27(13)
_computing_cell_refinement 'PROCESS-AUTO (Rigaku, 1998)'
_computing_data_collection 'PROCESS-AUTO (Rigaku, 1998)'
_computing_data_reduction 'CrystalStructure (Rigaku/MSC, 2004) and Larson (1970)'
_computing_molecular_graphics 'ORTEP-3 (Farrugia, 1997)'
_computing_publication_material 'CrystalStructure (Rigaku/MSC, 2004)'
_computing_structure_refinement 'CRYSTALS (Betteridge <i>et al.</i>,  2003)'
_computing_structure_solution 'SIR92 (Altomare <i>et al.</i>,  1994)'
_diffrn_detector_area_resol_mean 10.00
_diffrn_measured_fraction_theta_full 0.998
_diffrn_measured_fraction_theta_max 0.998
_diffrn_measurement_device_type 'Rigaku R-AXIS RAPID'
_diffrn_measurement_method \w-scan
_diffrn_radiation_type 'Mo K\a'
_diffrn_radiation_wavelength 0.71075
_diffrn_reflns_av_R_equivalents 0.037
_diffrn_reflns_limit_h_max 12
_diffrn_reflns_limit_h_min -12
_diffrn_reflns_limit_k_max 0
_diffrn_reflns_limit_k_min -25
_diffrn_reflns_limit_l_max 11
_diffrn_reflns_limit_l_min 0
_diffrn_reflns_number 3677
_diffrn_reflns_theta_full 27.43
_diffrn_reflns_theta_max 27.43
_exptl_absorpt_coefficient_mu 0.240
_exptl_absorpt_correction_T_max 0.937
_exptl_absorpt_correction_T_min 0.879
_exptl_absorpt_correction_type multi-scan
_exptl_absorpt_process_details
;
(ABSCOR; Higashi, 1995)
;
_exptl_crystal_colour colourless
_exptl_crystal_density_diffrn 1.544
_exptl_crystal_density_method 'not measured'
_exptl_crystal_description block
_exptl_crystal_F_000 768.00
_exptl_crystal_size_max 0.40
_exptl_crystal_size_mid 0.30
_exptl_crystal_size_min 0.27
_refine_diff_density_max 0.50
_refine_diff_density_min -0.38
_refine_ls_extinction_coef 19E1(3)
_refine_ls_extinction_method 'Larson (1970)'
_refine_ls_goodness_of_fit_ref 1.008
_refine_ls_hydrogen_treatment constr
_refine_ls_number_parameters 218
_refine_ls_number_reflns 3677
_refine_ls_number_restraints 0
_refine_ls_R_factor_gt 0.0557
_refine_ls_shift/su_max 0.0000
_refine_ls_structure_factor_coef Fsqd
_refine_ls_weighting_details 'w = 1/[0.0013Fo^2^ + 5.0000\s(Fo^2^)]/(4Fo^2^)'
_refine_ls_weighting_scheme calc
_refine_ls_wR_factor_ref 0.1446
_reflns_number_gt 2362
_reflns_number_total 3677
_reflns_threshold_expression F^2^>2\s(F^2^)
_cod_data_source_file rk2076.cif
_cod_data_source_block I
_cod_original_sg_symbol_H-M 'P 21/c'
_cod_original_formula_sum 'C13 H16 F6 N3 O P '
_cod_database_code 2217993
_cod_database_fobs_code 2217993

loop_
_symmetry_equiv_pos_site_id
_symmetry_equiv_pos_as_xyz
1 +X,+Y,+Z
2 -X,1/2+Y,1/2-Z
3 -X,-Y,-Z
4 +X,1/2-Y,1/2+Z

loop_
_atom_site_type_symbol
_atom_site_label
_atom_site_fract_x
_atom_site_fract_y
_atom_site_fract_z
_atom_site_U_iso_or_equiv
_atom_site_adp_type
_atom_site_calc_flag
_atom_site_refinement_flags
_atom_site_occupancy
P P1 0.66835(6) 0.13474(4) 0.87558(8) 0.0527(2) Uani d . 1.00
F F1 0.80918(19) 0.10215(11) 0.8443(2) 0.0979(7) Uani d . 1.00
F F2 0.57794(19) 0.09494(9) 0.7276(2) 0.0832(5) Uani d . 1.00
F F3 0.5293(2) 0.16754(12) 0.9074(2) 0.1199(8) Uani d . 1.00
F F4 0.7630(2) 0.17460(10) 1.0203(2) 0.0966(6) Uani d . 1.00
F F5 0.6809(2) 0.19681(9) 0.7656(2) 0.0946(6) Uani d . 1.00
F F6 0.6574(2) 0.07272(11) 0.9846(2) 0.1142(8) Uani d . 1.00
O O1 0.78438(18) 0.06145(9) 0.4653(2) 0.0562(5) Uani d . 1.00
N N1 0.8257(2) 0.17224(11) 0.4113(2) 0.0540(6) Uani d . 1.00
N N2 0.3528(2) 0.07578(10) 0.2310(2) 0.0486(5) Uani d . 1.00
N N3 0.1253(2) 0.06435(10) 0.1961(2) 0.0461(5) Uani d . 1.00
C C1 0.9762(2) 0.17472(12) 0.4617(2) 0.0477(6) Uani d . 1.00
C C2 1.0511(2) 0.13719(13) 0.5867(3) 0.0604(8) Uani d . 1.00
C C3 1.1984(3) 0.14078(16) 0.6293(3) 0.0685(9) Uani d . 1.00
C C4 1.2713(3) 0.18264(16) 0.5499(3) 0.0659(9) Uani d . 1.00
C C5 1.1969(3) 0.22013(14) 0.4270(3) 0.0671(9) Uani d . 1.00
C C6 1.0501(2) 0.21689(12) 0.3810(3) 0.0589(8) Uani d . 1.00
C C7 0.7400(2) 0.11745(12) 0.4140(2) 0.0467(7) Uani d . 1.00
C C8 0.5835(2) 0.13090(12) 0.3475(3) 0.0536(7) Uani d . 1.00
C C9 0.5065(2) 0.06525(12) 0.2934(3) 0.0587(8) Uani d . 1.00
C C10 0.2893(2) 0.11482(13) 0.1046(2) 0.0606(8) Uani d . 1.00
C C11 0.1480(2) 0.10802(14) 0.0839(2) 0.0596(8) Uani d . 1.00
C C12 0.2500(2) 0.04552(12) 0.2837(2) 0.0469(6) Uani d . 1.00
C C13 -0.0136(2) 0.03930(13) 0.2138(3) 0.0607(8) Uani d . 1.00
H H1 0.7839 0.2098 0.3749 0.065 Uiso c R 1.00
H H2 1.0024 0.1094 0.6424 0.072 Uiso c R 1.00
H H3 1.2486 0.1147 0.7124 0.082 Uiso c R 1.00
H H4 1.3703 0.1854 0.5795 0.079 Uiso c R 1.00
H H5 1.2462 0.2485 0.3732 0.081 Uiso c R 1.00
H H6 1.0010 0.2427 0.2967 0.071 Uiso c R 1.00
H H10 0.3359 0.1412 0.0442 0.073 Uiso c R 1.00
H H11 0.0783 0.1291 0.0073 0.071 Uiso c R 1.00
H H12 0.2638 0.0159 0.3685 0.056 Uiso c R 1.00
H H81 0.5726 0.1621 0.2600 0.064 Uiso c R 1.00
H H82 0.5427 0.1515 0.4270 0.064 Uiso c R 1.00
H H91 0.5201 0.0338 0.3808 0.070 Uiso c R 1.00
H H92 0.5466 0.0454 0.2126 0.070 Uiso c R 1.00
H H131 -0.0048 0.0238 0.3187 0.073 Uiso c R 1.00
H H132 -0.0446 0.0020 0.1430 0.073 Uiso c R 1.00
H H133 -0.0823 0.0758 0.1912 0.073 Uiso c R 1.00

loop_
_atom_site_aniso_label
_atom_site_aniso_U_11
_atom_site_aniso_U_22
_atom_site_aniso_U_33
_atom_site_aniso_U_12
_atom_site_aniso_U_13
_atom_site_aniso_U_23
P1 0.0535(4) 0.0500(4) 0.0539(4) -0.0018(3) 0.0113(3) 0.0002(3)
F1 0.0664(11) 0.1231(17) 0.1046(14) 0.0181(11) 0.0211(10) -0.0216(12)
F2 0.0852(12) 0.0635(11) 0.0860(11) -0.0082(8) -0.0097(9) -0.0124(9)
F3 0.0853(14) 0.162(2) 0.1203(17) 0.0382(14) 0.0409(13) -0.0086(15)
F4 0.1166(15) 0.0890(14) 0.0679(11) 0.0010(11) -0.0106(10) -0.0213(10)
F5 0.1389(17) 0.0636(11) 0.0753(11) -0.0261(11) 0.0136(11) 0.0114(9)
F6 0.1306(18) 0.1012(16) 0.1067(15) -0.0211(13) 0.0199(13) 0.0490(12)
O1 0.0532(10) 0.0470(10) 0.0682(11) 0.0004(8) 0.0141(8) 0.0127(8)
N1 0.0485(11) 0.0400(12) 0.0690(14) 0.0004(9) 0.0050(10) 0.0066(10)
N2 0.0452(11) 0.0438(11) 0.0566(12) -0.0013(9) 0.0114(9) 0.0057(9)
N3 0.0449(11) 0.0423(11) 0.0513(11) -0.0017(9) 0.0115(9) -0.0019(9)
C1 0.0485(13) 0.0406(13) 0.0524(14) -0.0029(11) 0.0086(11) -0.0069(11)
C2 0.0622(17) 0.0636(17) 0.0514(15) -0.0057(13) 0.0059(13) 0.0049(13)
C3 0.0626(18) 0.073(2) 0.0603(17) 0.0050(15) -0.0033(14) -0.0012(15)
C4 0.0497(15) 0.076(2) 0.0702(18) 0.0004(14) 0.0102(15) -0.0162(16)
C5 0.0625(18) 0.0656(19) 0.0763(19) -0.0155(14) 0.0227(16) -0.0096(16)
C6 0.0641(17) 0.0466(15) 0.0630(16) -0.0047(12) 0.0093(14) 0.0008(13)
C7 0.0483(14) 0.0455(14) 0.0477(14) 0.0031(11) 0.0141(11) -0.0002(11)
C8 0.0479(14) 0.0491(15) 0.0623(16) 0.0013(11) 0.0099(12) 0.0012(12)
C9 0.0437(13) 0.0504(15) 0.0793(19) -0.0014(11) 0.0091(12) 0.0053(13)
C10 0.0631(17) 0.0627(17) 0.0556(15) -0.0049(13) 0.0133(13) 0.0175(13)
C11 0.0589(17) 0.0611(17) 0.0529(15) 0.0034(13) 0.0016(13) 0.0161(13)
C12 0.0503(14) 0.0405(13) 0.0489(13) 0.0002(10) 0.0100(11) 0.0024(10)
C13 0.0470(14) 0.0621(17) 0.0745(18) -0.0067(12) 0.0172(13) -0.0082(14)

loop_
_atom_type_symbol
_atom_type_description
_atom_type_scat_dispersion_real
_atom_type_scat_dispersion_imag
_atom_type_scat_source
C C 0.003 0.002
;
International Tables for Crystallography
(1992, Vol. C, Tables 4.2.6.8 and 6.1.1.4)
;
H H 0.000 0.000
;
International Tables for Crystallography
(1992, Vol. C, Table 6.1.1.4)
;
O O 0.011 0.006
;
International Tables for Crystallography
(1992, Vol. C, Tables 4.2.6.8 and 6.1.1.4)
;
N N 0.006 0.003
;
International Tables for Crystallography
(1992, Vol. C, Tables 4.2.6.8 and 6.1.1.4)
;
P P 0.102 0.094
;
International Tables for Crystallography
(1992, Vol. C, Tables 4.2.6.8 and 6.1.1.4)
;
F F 0.017 0.010
;
International Tables for Crystallography
(1992, Vol. C, Tables 4.2.6.8 and 6.1.1.4)
;

loop_
_geom_angle_atom_site_label_1
_geom_angle_atom_site_label_2
_geom_angle_atom_site_label_3
_geom_angle
F1 P1 F2 89.22(10)
F1 P1 F3 179.54(12)
F1 P1 F4 89.07(10)
F1 P1 F5 90.36(11)
F1 P1 F6 89.02(12)
F2 P1 F3 91.21(10)
F2 P1 F4 178.00(12)
F2 P1 F5 88.52(9)
F2 P1 F6 91.50(10)
F3 P1 F4 90.50(11)
F3 P1 F5 89.49(12)
F3 P1 F6 91.13(13)
F4 P1 F5 90.45(10)
F4 P1 F6 89.51(10)
F5 P1 F6 179.38(13)
C1 N1 C7 127.3(2)
C9 N2 C10 126.9(2)
C9 N2 C12 125.2(2)
C10 N2 C12 107.8(2)
C11 N3 C12 108.7(2)
C11 N3 C13 126.36(19)
C12 N3 C13 124.9(2)
N1 C1 C2 122.6(2)
N1 C1 C6 118.1(2)
C2 C1 C6 119.3(2)
C1 C2 C3 120.1(2)
C2 C3 C4 120.5(2)
C3 C4 C5 119.3(2)
C4 C5 C6 121.4(2)
C1 C6 C5 119.4(2)
O1 C7 N1 123.4(2)
O1 C7 C8 122.1(2)
N1 C7 C8 114.5(2)
C7 C8 C9 110.5(2)
N2 C9 C8 112.3(2)
N2 C10 C11 107.5(2)
N3 C11 C10 107.2(2)
N2 C12 N3 108.8(2)
C1 N1 H1 116.3
C7 N1 H1 116.4
C1 C2 H2 120.0
C3 C2 H2 120.0
C2 C3 H3 119.8
C4 C3 H3 119.8
C3 C4 H4 120.3
C5 C4 H4 120.3
C4 C5 H5 119.3
C6 C5 H5 119.3
C1 C6 H6 120.3
C5 C6 H6 120.3
C7 C8 H81 109.2
C7 C8 H82 109.2
C9 C8 H81 109.2
C9 C8 H82 109.2
H81 C8 H82 109.5
N2 C9 H91 108.8
N2 C9 H92 108.8
C8 C9 H91 108.8
C8 C9 H92 108.8
H91 C9 H92 109.5
N2 C10 H10 126.3
C11 C10 H10 126.3
N3 C11 H11 126.4
C10 C11 H11 126.4
N2 C12 H12 125.6
N3 C12 H12 125.6
N3 C13 H131 109.5
N3 C13 H132 109.5
N3 C13 H133 109.5
H131 C13 H132 109.5
H131 C13 H133 109.5
H132 C13 H133 109.5

loop_
_geom_bond_atom_site_label_1
_geom_bond_atom_site_label_2
_geom_bond_distance
P1 F1 1.581(2)
P1 F2 1.5920(18)
P1 F3 1.569(2)
P1 F4 1.5878(18)
P1 F5 1.5745(19)
P1 F6 1.565(2)
O1 C7 1.220(2)
N1 C1 1.414(3)
N1 C7 1.354(3)
N2 C9 1.469(3)
N2 C10 1.371(3)
N2 C12 1.329(3)
N3 C11 1.363(3)
N3 C12 1.319(2)
N3 C13 1.468(3)
C1 C2 1.378(3)
C1 C6 1.391(3)
C2 C3 1.383(4)
C3 C4 1.373(4)
C4 C5 1.363(3)
C5 C6 1.378(3)
C7 C8 1.508(3)
C8 C9 1.500(3)
C10 C11 1.337(4)
N1 H1 0.860
C2 H2 0.930
C3 H3 0.930
C4 H4 0.930
C5 H5 0.930
C6 H6 0.930
C8 H81 0.970
C8 H82 0.970
C9 H91 0.970
C9 H92 0.970
C10 H10 0.930
C11 H11 0.930
C12 H12 0.930
C13 H131 0.960
C13 H132 0.960
C13 H133 0.960

loop_
_geom_hbond_atom_site_label_D
_geom_hbond_atom_site_label_H
_geom_hbond_atom_site_label_A
_geom_hbond_site_symmetry_A
_geom_hbond_distance_DH
_geom_hbond_distance_HA
_geom_hbond_distance_DA
_geom_hbond_angle_DHA
_geom_hbond_publ_flag
C12 H12 O1 3_656 0.93 2.230 3.119(3) 160 y

loop_
_geom_torsion_atom_site_label_1
_geom_torsion_atom_site_label_2
_geom_torsion_atom_site_label_3
_geom_torsion_atom_site_label_4
_geom_torsion
C1 N1 C7 O1 1.5(4)
C1 N1 C7 C8 -178.3(2)
C7 N1 C1 C2 -34.4(4)
C7 N1 C1 C6 145.6(2)
C9 N2 C10 C11 177.3(2)
C10 N2 C9 C8 61.7(3)
C9 N2 C12 N3 -177.1(2)
C12 N2 C9 C8 -122.1(2)
C10 N2 C12 N3 -0.3(2)
C12 N2 C10 C11 0.7(2)
C11 N3 C12 N2 -0.1(2)
C12 N3 C11 C10 0.5(3)
C13 N3 C11 C10 -176.8(2)
C13 N3 C12 N2 177.3(2)
N1 C1 C2 C3 179.0(2)
N1 C1 C6 C5 -179.7(2)
C2 C1 C6 C5 0.3(3)
C6 C1 C2 C3 -1.0(4)
C1 C2 C3 C4 1.3(4)
C2 C3 C4 C5 -0.8(4)
C3 C4 C5 C6 0.0(4)
C4 C5 C6 C1 0.2(4)
O1 C7 C8 C9 -23.5(3)
N1 C7 C8 C9 156.3(2)
C7 C8 C9 N2 178.7(2)
N2 C10 C11 N3 -0.7(3)
